data_7233904
loop_
_publ_author_name
'Francisco J. Martinez-Casado'
'Miguel Ramos-Riesco'
'Jose A. Rodriguez-Cheda'
'Fabio Cucinotta'
'Alejandro Fernandez-Martinez'
'Leoncio Garrido'
'Emilio Matesanz'
'Leonardo Marchese'

_publ_section_title
;
 Short lead(ii) soaps: from weakly fluorescent crystals to strongly
 phosphorescent and structurally varied vitreous phases. A thermal,
 structural and spectroscopic study
;
_journal_name_full 'Journal of Materials Chemistry C'
_journal_page_first 9489
_journal_page_last 9496
_journal_paper_doi 10.1039/C4TC01645A
_journal_volume 2
_journal_year 2014
_chemical_formula_moiety (Pb2+),2(C3H5O2-)
_chemical_formula_sum 'C6 H10 O4 Pb'
_chemical_formula_weight 353.33
_chemical_melting_point 398.2
_chemical_name_common 'Lead(II) propanoate'
_chemical_name_systematic
;
 Lead(II) propionate
;
_space_group_IT_number 11
_space_group_name_Hall '-P 2yb'
_space_group_name_H-M_alt 'P 1 21/m 1'
_symmetry_cell_setting monoclinic
_symmetry_space_group_name_H-M 'P 1 21/m 1'
_atom_sites_solution_hydrogens geom
_atom_sites_solution_primary direct
_atom_sites_solution_secondary difmap
_cell_angle_alpha 90.00
_cell_angle_beta 97.76(3)
_cell_angle_gamma 90.00
_cell_formula_units_Z 2
_cell_length_a 4.7710(10)
_cell_length_b 7.2100(14)
_cell_length_c 13.036(3)
_cell_measurement_temperature 298(2)
_cell_volume 444.32(17)
_computing_cell_refinement 'DENZO-SMN (Otwinowski & Minor, 1997)'
_computing_data_collection 'CCD Server Software Huber'
_computing_data_reduction DENZO-SMN
_computing_molecular_graphics 'Mercury 1.4.2. and ORTEP-3 (Farrugia, 1997)'
_computing_publication_material 'SHELXL-97 (Sheldrick, 1997)'
_computing_structure_refinement 'SHELXL-97 (Sheldrick, 1997)'
_computing_structure_solution 'SHELXS-97 (Sheldrick, 1990)'
_diffrn_ambient_temperature 298(2)
_diffrn_detector_area_resol_mean 9.77
_diffrn_measured_fraction_theta_full 0.905
_diffrn_measured_fraction_theta_max 0.914
_diffrn_measurement_device_type ADSCq210rCCD-HUBER
_diffrn_measurement_method 'f\ scans'
_diffrn_radiation_monochromator Synchrotron
_diffrn_radiation_source Synchrotron
_diffrn_radiation_type Synchrotron
_diffrn_radiation_wavelength 0.97790
_diffrn_reflns_av_R_equivalents 0.1653
_diffrn_reflns_av_sigmaI/netI 0.1172
_diffrn_reflns_limit_h_max 4
_diffrn_reflns_limit_h_min -4
_diffrn_reflns_limit_k_max 6
_diffrn_reflns_limit_k_min -6
_diffrn_reflns_limit_l_max 11
_diffrn_reflns_limit_l_min -11
_diffrn_reflns_number 1306
_diffrn_reflns_theta_full 25.00
_diffrn_reflns_theta_max 26.59
_diffrn_reflns_theta_min 5.83
_exptl_absorpt_coefficient_mu 18.953
_exptl_absorpt_correction_T_max 0.4441
_exptl_absorpt_correction_T_min 0.4351
_exptl_absorpt_correction_type cylinder
_exptl_absorpt_process_details
;
Interpolation using  Int.Tab. Vol. C (1992) p. 523,Tab. 6.3.3.3
for values of muR in the range 0-2.5, and Int.Tab. Vol.II (1959)
p.302; Table 5.3.6 B for muR in the range 2.6-10.0.
The interpolation procedure of C.W.Dwiggins Jr (Acta Cryst.(1975)
A31,146-148) is used with some modification.
;
_exptl_crystal_colour Colourless
_exptl_crystal_density_diffrn 2.641
_exptl_crystal_density_method 'not measured'
_exptl_crystal_description flake
_exptl_crystal_F_000 320
_exptl_crystal_size_max 0.080
_exptl_crystal_size_mid 0.050
_exptl_crystal_size_min 0.020
_refine_diff_density_max 1.352
_refine_diff_density_min -1.085
_refine_diff_density_rms 0.270
_refine_ls_extinction_coef 0.036(11)
_refine_ls_extinction_expression Fc^*^=kFc[1+0.001xFc^2^\l^3^/sin(2\q)]^-1/4^
_refine_ls_extinction_method SHELXL
_refine_ls_goodness_of_fit_ref 1.067
_refine_ls_hydrogen_treatment noref
_refine_ls_matrix_type full
_refine_ls_number_parameters 65
_refine_ls_number_reflns 361
_refine_ls_number_restraints 3
_refine_ls_restrained_S_all 1.062
_refine_ls_R_factor_all 0.0730
_refine_ls_R_factor_gt 0.0715
_refine_ls_shift/su_max 0.000
_refine_ls_shift/su_mean 0.000
_refine_ls_structure_factor_coef Fsqd
_refine_ls_weighting_details 'calc w=1/[\s^2^(Fo^2^)+(0.1343P)^2^+0.0000P] where P=(Fo^2^+2Fc^2^)/3'
_refine_ls_weighting_scheme calc
_refine_ls_wR_factor_gt 0.1713
_refine_ls_wR_factor_ref 0.1749
_reflns_number_gt 357
_reflns_number_total 361
_reflns_threshold_expression >2sigma(I)
_cod_data_source_file 1000001.cif
_cod_data_source_block PCOD1000001
_cod_depositor_comments
;
The following automatic conversions were performed:

data item '_symmetry_cell_setting' value 'Monoclinic' was changed to
'monoclinic' in accordance with the built-in table derived from the
CIF Core dictionary named 'cif_core.dic' version 2.4.5 last updated
on 2014-11-21.

Automatic conversion script
Id: cif_fix_values 6909 2019-04-08 15:41:33Z antanas 
;
_cod_original_cell_volume 444.32(15)
_cod_original_sg_symbol_H-M P21/m
_cod_database_code 7233904
_exptl_absorpt_correction_t_ave 0.4406

loop_
_symmetry_equiv_pos_as_xyz
'x, y, z'
'-x, y+1/2, -z'
'-x, -y, -z'
'x, -y-1/2, z'

loop_
_atom_site_label
_atom_site_type_symbol
_atom_site_fract_x
_atom_site_fract_y
_atom_site_fract_z
_atom_site_U_iso_or_equiv
_atom_site_adp_type
_atom_site_occupancy
_atom_site_symmetry_multiplicity
_atom_site_calc_flag
_atom_site_refinement_flags
_atom_site_disorder_assembly
_atom_site_disorder_group
C1 C 1.064(9) 0.2500 0.264(2) 0.073(10) Uani 1 2 d S . .
C2 C 1.178(8) 0.2500 0.163(4) 0.15(2) Uani 1 2 d S . .
H2A H 1.2977 0.1418 0.1613 0.185 Uiso 0.50 1 calc PR . .
H2B H 1.2977 0.3582 0.1613 0.185 Uiso 0.50 1 calc PR . .
C3 C 0.969(11) 0.2500 0.065(3) 0.151(18) Uani 1 2 d S . .
H3A H 1.0693 0.2500 0.0057 0.227 Uiso 1 2 calc SR . .
H3B H 0.8518 0.3587 0.0630 0.227 Uiso 0.50 1 calc PR . .
H3C H 0.8518 0.1413 0.0630 0.227 Uiso 0.50 1 calc PR . .
C4 C 0.700(5) -0.2500 0.3849(18) 0.066(7) Uani 1 2 d SD . .
C5 C 0.465(7) -0.2500 0.298(2) 0.097(14) Uani 1 2 d SD . .
H5A H 0.3480 -0.1404 0.2996 0.117 Uiso 0.50 1 calc PR . .
H5B H 0.3480 -0.3596 0.2996 0.117 Uiso 0.50 1 calc PR . .
C6 C 0.618(11) -0.2500 0.205(4) 0.16(3) Uani 1 2 d SD . .
H6A H 0.4827 -0.2500 0.1433 0.237 Uiso 1 2 calc SR . .
H6B H 0.7343 -0.3587 0.2059 0.237 Uiso 0.50 1 calc PR . .
H6C H 0.7343 -0.1413 0.2059 0.237 Uiso 0.50 1 calc PR . .
O1 O 1.201(5) 0.2500 0.341(2) 0.102(8) Uani 1 2 d S . .
O2 O 0.794(4) 0.2500 0.2562(16) 0.112(8) Uani 1 2 d S . .
O3 O 0.811(3) -0.1046(18) 0.4211(12) 0.114(7) Uani 1 1 d D . .
Pb1 Pb 0.7854(2) 0.2500 0.43695(9) 0.0836(19) Uani 1 2 d S . .

loop_
_atom_site_aniso_label
_atom_site_aniso_U_11
_atom_site_aniso_U_22
_atom_site_aniso_U_33
_atom_site_aniso_U_23
_atom_site_aniso_U_13
_atom_site_aniso_U_12
C1 0.15(3) 0.035(15) 0.04(2) 0.000 0.04(2) 0.000
C2 0.09(2) 0.22(6) 0.14(4) 0.000 -0.04(3) 0.000
C3 0.16(4) 0.21(6) 0.08(2) 0.000 0.03(2) 0.000
C4 0.089(16) 0.019(15) 0.08(2) 0.000 -0.008(17) 0.000
C5 0.17(4) 0.09(3) 0.036(16) 0.000 0.01(2) 0.000
C6 0.14(4) 0.11(4) 0.22(7) 0.000 -0.03(5) 0.000
O1 0.095(15) 0.14(2) 0.068(14) 0.000 0.015(12) 0.000
O2 0.070(11) 0.16(2) 0.106(15) 0.000 0.015(11) 0.000
O3 0.127(12) 0.061(14) 0.145(14) -0.006(7) -0.013(11) 0.015(6)
Pb1 0.090(2) 0.058(2) 0.102(2) 0.000 0.0125(11) 0.000

loop_
_atom_type_symbol
_atom_type_description
_atom_type_scat_dispersion_real
_atom_type_scat_dispersion_imag
_atom_type_scat_source
C C 0.0033 0.0016 'International Tables Vol C Tables 4.2.6.8 and 6.1.1.4'
H H 0.0000 0.0000 'International Tables Vol C Tables 4.2.6.8 and 6.1.1.4'
O O 0.0106 0.0060 'International Tables Vol C Tables 4.2.6.8 and 6.1.1.4'
Pb Pb -3.3944 10.1111 'International Tables Vol C Tables 4.2.6.8 and 6.1.1.4'

loop_
_geom_angle_atom_site_label_1
_geom_angle_atom_site_label_2
_geom_angle_atom_site_label_3
_geom_angle
_geom_angle_site_symmetry_1
_geom_angle_site_symmetry_3
O1 C1 O2 122(3) . .
O1 C1 C2 123(4) . .
O2 C1 C2 114(3) . .
O1 C1 Pb1 63.9(17) . .
O2 C1 Pb1 58.3(15) . .
C2 C1 Pb1 173(3) . .
C1 C2 C3 118(4) . .
O3 C4 O3 115(2) . 4
O3 C4 C5 122.2(11) . .
O3 C4 C5 122.2(11) 4 .
C4 C5 C6 103(3) . .
C1 O1 Pb1 92(2) . .
C1 O2 Pb1 94.3(16) . .
C4 O3 Pb1 148.1(12) . .
C4 O3 Pb1 99.3(13) . 3_756
Pb1 O3 Pb1 111.7(3) . 3_756
O2 Pb1 O1 51.2(7) . .
O2 Pb1 O3 85.0(4) . 4_565
O1 Pb1 O3 84.8(4) . 4_565
O2 Pb1 O3 85.0(4) . .
O1 Pb1 O3 84.8(4) . .
O3 Pb1 O3 168.6(8) 4_565 .
O2 Pb1 O3 125.3(6) . 2_756
O1 Pb1 O3 78.6(8) . 2_756
O3 Pb1 O3 68.3(3) 4_565 2_756
O3 Pb1 O3 113.9(3) . 2_756
O2 Pb1 O3 125.3(6) . 3_756
O1 Pb1 O3 78.6(8) . 3_756
O3 Pb1 O3 113.9(3) 4_565 3_756
O3 Pb1 O3 68.3(3) . 3_756
O3 Pb1 O3 45.8(5) 2_756 3_756
O2 Pb1 C1 27.4(9) . .
O1 Pb1 C1 23.8(10) . .
O3 Pb1 C1 84.3(4) 4_565 .
O3 Pb1 C1 84.3(4) . .
O3 Pb1 C1 100.5(10) 2_756 .
O3 Pb1 C1 100.5(10) 3_756 .

loop_
_geom_bond_atom_site_label_1
_geom_bond_atom_site_label_2
_geom_bond_distance
_geom_bond_site_symmetry_2
C1 O1 1.12(4) .
C1 O2 1.28(4) .
C1 C2 1.49(6) .
C1 Pb1 2.77(3) .
C2 C3 1.51(5) .
C4 O3 1.240(2) .
C4 O3 1.240(2) 4
C4 C5 1.481(2) .
C5 C6 1.50(2) .
O1 Pb1 2.49(2) .
O2 Pb1 2.36(2) .
O3 Pb1 2.569(13) .
O3 Pb1 2.695(12) 3_756
Pb1 O3 2.569(13) 4_565
Pb1 O3 2.696(12) 2_756
Pb1 O3 2.696(12) 3_756
